data_2001727
loop_
_publ_author_name
'Mague, J. T.'
'Ensley, H. E.'
'Chen, G.'

_publ_section_title
;
 Structure of the epoxide of a tricyclic lactone
;
_journal_issue 5
_journal_name_full 'Acta Crystallographica Section C'
_journal_page_first 996
_journal_page_last 998
_journal_paper_doi 10.1107/S0108270192011971
_journal_volume 49
_journal_year 1993
_chemical_formula_sum 'C13 H18 O3'
_chemical_formula_weight 222.29
_symmetry_cell_setting orthorhombic
_symmetry_space_group_name_Hall 'P 2c -2ac'
_symmetry_space_group_name_H-M 'P c a 21'
_atom_type_scat_source IntTabIV
_cell_angle_alpha 90
_cell_angle_beta 90
_cell_angle_gamma 90
_cell_formula_units_Z 4
_cell_length_a 11.562(2)
_cell_length_b 9.9784(9)
_cell_length_c 9.6781(9)
_cell_measurement_reflns_used 25
_cell_measurement_temperature 296
_cell_measurement_theta_max 17.83
_cell_measurement_theta_min 13.20
_cell_volume 1116.6(2)
_diffrn_measurement_device 'Enraf-Nonius CAD-4'
_diffrn_measurement_method \w-2\q
_diffrn_radiation_type MoK\a
_diffrn_radiation_wavelength 0.71073
_diffrn_reflns_limit_h_max 14
_diffrn_reflns_limit_h_min 0
_diffrn_reflns_limit_k_max 12
_diffrn_reflns_limit_k_min 0
_diffrn_reflns_limit_l_max 12
_diffrn_reflns_limit_l_min 0
_diffrn_reflns_number 1434
_diffrn_reflns_theta_max 27
_diffrn_standards_decay_% '-7.6% over 13.4 h'
_diffrn_standards_interval_time 120
_diffrn_standards_number 3
_exptl_absorpt_coefficient_mu 0.086
_exptl_absorpt_correction_type none
_exptl_crystal_colour colorless
_exptl_crystal_density_diffrn 1.322
_exptl_crystal_description 'rectangular plate'
_exptl_crystal_size_max 0.40
_exptl_crystal_size_mid 0.40
_exptl_crystal_size_min 0.17
_refine_diff_density_max 0.16
_refine_diff_density_min -0.22
_refine_ls_extinction_coef I~c~/I~o~=0.974+2.9X10^-7^I~c~
_refine_ls_goodness_of_fit_obs 1.53
_refine_ls_number_parameters 127
_refine_ls_number_reflns 851
_refine_ls_R_factor_obs 0.039
_refine_ls_shift/esd_max 0.06
_refine_ls_structure_factor_coef F
_refine_ls_weighting_details 'w = 4F/[(\s~I~)^2^+(0.04F^2^)^2^]'
_refine_ls_weighting_scheme calc
_refine_ls_wR_factor_obs 0.048
_reflns_number_observed 851
_reflns_number_total 1434
_reflns_observed_criterion I>=2.0\sI
_cod_data_source_file cr1036.cif
_cod_data_source_block cr1036_structure_1_of_1
_cod_depositor_comments
;
The following automatic conversions were performed:

'_refine_ls_weighting_scheme' value '4F/[(\s~I~)^2^+(0.04F^2^)^2^]'
was changed to 'calc'. New tag '_refine_ls_weighting_details' was
created. The value of the new tag was set to 'w =
4F/[(\s~I~)^2^+(0.04F^2^)^2^]'.

Automatic conversion script
Id: cif_fix_values 3143 2015-03-26 13:38:13Z robertas 
;
_cod_original_cell_volume 1116.6(4)
_cod_database_code 2001727

loop_
_atom_site_label
_atom_site_fract_x
_atom_site_fract_y
_atom_site_fract_z
O(1) .1220(2) .1272(2) -.186
O(2) -.1431(2) .3952(2) .0178(3)
O(3) -.1242(2) .4110(3) .2387(3)
C(1) -.0792(3) .2437(3) -.1803(4)
C(2) -.1234(3) .0965(3) .0154(4)
C(3) .0295(4) .2067(4) .2780(4)
C(4) -.0728(4) .2546(4) -.3377(4)
C(5) .1440(3) .2599(3) -.1315(4)
C(6) -.0869(3) .3614(3) .1343(4)
C(7) .1270(3) .3512(3) .0988(4)
C(8) .0310(3) .1995(3) -.1127(4)
C(9) .0006(3) .1506(3) .0283(4)
C(10) -.1693(3) .1431(3) -.1256(5)
C(11) -.1052(3) .3844(3) -.1260(4)
C(12) .2092(3) .2797(4) .0006(4)
C(13) .0163(3) .2667(3) .1347(4)
H(5) .151(2) .318(3) -.198(3)
H(9) .060(3) .079(3) .058(3)
H(3A) -.0353 .1514 .2976
H(3B) .0339 .2767 .3443
H(3C) .0981 .1544 .2815
H(4A) -.0060 .3043 -.3630
H(4B) -.0684 .1672 -.3766
H(4C) -.1398 .2987 -.3711
H(2A) -.1703 .1313 .0875
H(2B) -.1232 .0013 .0199
H(7A) .1031 .4328 .0570
H(7B) .1671 .3701 .1821
H(10A) -.1762 .0691 -.1869
H(10B) -.2424 .1852 -.1154
H(11A) -.0366 .4361 -.1354
H(11B) -.1643 .4214 -.1823
H(12A) .2760 .3328 -.0151

loop_
_geom_angle_atom_site_label_1
_geom_angle_atom_site_label_2
_geom_angle_atom_site_label_3
_geom_angle
_geom_angle_publ_flag
C(5) O(1) C(8) 59.8(3) yes
C(6) O(2) C(11) 129.3(3) yes
C(4) C(1) C(8) 114.4(4) yes
C(4) C(1) C(10) 115.1(4) yes
C(4) C(1) C(11) 106.6(4) yes
C(8) C(1) C(10) 103.4(4) yes
C(8) C(1) C(11) 106.6(4) yes
C(10) C(1) C(11) 110.5(4) yes
C(9) C(2) C(10) 105.8(4) yes
O(1) C(5) C(8) 60.7(3) yes
O(1) C(5) C(12) 122.0(4) yes
O(1) C(5) H(5) 108.(3) yes
C(8) C(5) C(12) 114.1(5) yes
C(8) C(5) H(5) 116.(3) yes
C(12) C(5) H(5) 121.(3) yes
O(2) C(6) O(3) 115.2(4) yes
O(2) C(6) C(13) 122.7(4) yes
O(3) C(6) C(13) 122.2(5) yes
C(12) C(7) C(13) 113.3(4) yes
O(1) C(8) C(1) 123.1(4) yes
O(1) C(8) C(5) 59.5(3) yes
O(1) C(8) C(9) 116.9(4) yes
C(1) C(8) C(5) 126.6(4) yes
C(1) C(8) C(9) 107.1(4) yes
C(5) C(8) C(9) 117.2(4) yes
C(2) C(9) C(8) 105.7(4) yes
C(2) C(9) C(13) 114.9(4) yes
C(2) C(9) H(9) 108.(3) yes
C(8) C(9) C(13) 109.3(4) yes
C(8) C(9) H(9) 116.(3) yes
C(13) C(9) H(9) 103.(3) yes
C(1) C(10) C(2) 106.0(4) yes
O(2) C(11) C(1) 117.0(4) yes
C(5) C(12) C(7) 106.0(4) yes
C(3) C(13) C(6) 108.8(4) yes
C(3) C(13) C(7) 110.1(4) yes
C(3) C(13) C(9) 108.6(4) yes
C(6) C(13) C(7) 107.7(3) yes
C(6) C(13) C(9) 111.0(4) yes
C(7) C(13) C(9) 110.5(4) yes

loop_
_geom_bond_atom_site_label_1
_geom_bond_atom_site_label_2
_geom_bond_distance
_geom_bond_publ_flag
O(1) C(5) 1.450(6) yes
O(1) C(8) 1.467(6) yes
O(2) C(6) 1.343(6) yes
O(2) C(11) 1.464(7) yes
O(3) C(6) 1.207(6) yes
C(1) C(4) 1.534(7) yes
C(1) C(8) 1.495(6) yes
C(1) C(10) 1.543(7) yes
C(1) C(11) 1.522(6) yes
C(2) C(9) 1.541(6) yes
C(2) C(10) 1.545(8) yes
C(3) C(13) 1.513(7) yes
C(5) C(8) 1.453(7) yes
C(5) C(12) 1.497(8) yes
C(5) H(5) 0.76(5) yes
C(6) C(13) 1.521(6) yes
C(7) C(12) 1.521(7) yes
C(7) C(13) 1.569(6) yes
C(8) C(9) 1.494(7) yes
C(9) C(13) 1.564(6) yes
C(9) H(9) 0.98(5) yes
